data_4329661
loop_
_publ_author_name
'Peter Klaus Sawinski'
'Richard Dronskowski'

_publ_contact_author_address
;
Institute of Inorganic Chemistry
RWTH Aachen University     
D-52056 Aachen
Germany
;
_publ_contact_author_email drons@HAL9000.ac.rwth-aachen.de
_publ_contact_author_fax 00492418092642
_publ_contact_author_name 'Prof Dr. Richard Dronskowski'
_publ_contact_author_phone 00492418093642
_publ_section_title
;
 Solvothermal Synthesis, Crystal Growth, and Structure Determination of
 Sodium and Potassium Guanidinate
;
_journal_name_full 'Inorganic Chemistry'
_journal_page_first 7425
_journal_page_last 7430
_journal_paper_doi 10.1021/ic301005x
_journal_volume 51
_journal_year 2012
_chemical_formula_sum 'C H4 K N3'
_chemical_formula_weight 97.17
_chemical_name_systematic
;
 potassium guanidinate
;
_space_group_IT_number 14
_symmetry_cell_setting monoclinic
_symmetry_Int_Tables_number 14
_symmetry_space_group_name_Hall '-P 2ybc'
_symmetry_space_group_name_H-M 'P 1 21/c 1'
_atom_sites_solution_hydrogens geom
_atom_sites_solution_primary direct
_atom_sites_solution_secondary difmap
_audit_creation_method SHELXL-97
_cell_angle_alpha 90.00
_cell_angle_beta 94.626(2)
_cell_angle_gamma 90.00
_cell_formula_units_Z 16
_cell_length_a 7.1200(9)
_cell_length_b 6.9385(9)
_cell_length_c 30.404(4)
_cell_measurement_reflns_used 2561
_cell_measurement_temperature 100(2)
_cell_measurement_theta_max 26.06
_cell_measurement_theta_min 3.01
_cell_volume 1497.1(3)
_computing_cell_refinement 'Bruker SAINT'
_computing_data_collection 'Bruker APEX2'
_computing_data_reduction 'Bruker SAINT'
_computing_molecular_graphics 'Balls&Sticks(Ozawa, Kang, 2004)'
_computing_publication_material 'Bruker SHELXTL'
_computing_structure_refinement 'SHELXL-97 (Sheldrick, 2008)'
_computing_structure_solution 'SHELXS-97 (Sheldrick, 2008)'
_diffrn_ambient_temperature 100(2)
_diffrn_measured_fraction_theta_full 0.998
_diffrn_measured_fraction_theta_max 0.998
_diffrn_measurement_device_type 'Bruker APEX-II CCD'
_diffrn_measurement_method '\f and \w scans'
_diffrn_radiation_monochromator 'multilayer optics'
_diffrn_radiation_source microsource
_diffrn_radiation_type MoK\a
_diffrn_radiation_wavelength 0.71073
_diffrn_reflns_av_R_equivalents 0.1635
_diffrn_reflns_av_sigmaI/netI 0.0911
_diffrn_reflns_limit_h_max 8
_diffrn_reflns_limit_h_min -8
_diffrn_reflns_limit_k_max 8
_diffrn_reflns_limit_k_min -8
_diffrn_reflns_limit_l_max 38
_diffrn_reflns_limit_l_min -38
_diffrn_reflns_number 17035
_diffrn_reflns_theta_full 26.56
_diffrn_reflns_theta_max 26.56
_diffrn_reflns_theta_min 2.69
_exptl_absorpt_coefficient_mu 1.200
_exptl_absorpt_correction_T_max 0.9207
_exptl_absorpt_correction_T_min 0.7953
_exptl_absorpt_correction_type empirical
_exptl_absorpt_process_details PLATON
_exptl_crystal_colour colorless
_exptl_crystal_density_diffrn 1.724
_exptl_crystal_description plate
_exptl_crystal_F_000 800
_exptl_crystal_size_max 0.20
_exptl_crystal_size_mid 0.15
_exptl_crystal_size_min 0.07
_refine_diff_density_max 0.474
_refine_diff_density_min -0.540
_refine_diff_density_rms 0.099
_refine_ls_extinction_method none
_refine_ls_goodness_of_fit_ref 0.974
_refine_ls_hydrogen_treatment mixed
_refine_ls_matrix_type full
_refine_ls_number_parameters 230
_refine_ls_number_reflns 3115
_refine_ls_number_restraints 24
_refine_ls_restrained_S_all 0.972
_refine_ls_R_factor_all 0.0499
_refine_ls_R_factor_gt 0.0399
_refine_ls_shift/su_max 0.001
_refine_ls_shift/su_mean 0.000
_refine_ls_structure_factor_coef Fsqd
_refine_ls_weighting_details 'calc w=1/[\s^2^(Fo^2^)+(0.0126P)^2^+0.0000P] where P=(Fo^2^+2Fc^2^)/3'
_refine_ls_weighting_scheme calc
_refine_ls_wR_factor_gt 0.0919
_refine_ls_wR_factor_ref 0.0967
_reflns_number_gt 2594
_reflns_number_total 3115
_reflns_threshold_expression >2\s(I)
_cod_data_source_file ic301005x_si_001_2.cif
_cod_data_source_block KCN3H4
_cod_database_code 4329661

loop_
_symmetry_equiv_pos_as_xyz
'x, y, z'
'-x, y+1/2, -z+1/2'
'-x, -y, -z'
'x, -y-1/2, z-1/2'

loop_
_atom_site_label
_atom_site_type_symbol
_atom_site_fract_x
_atom_site_fract_y
_atom_site_fract_z
_atom_site_U_iso_or_equiv
_atom_site_adp_type
_atom_site_occupancy
_atom_site_symmetry_multiplicity
_atom_site_calc_flag
_atom_site_refinement_flags
K1 K 0.04289(8) 0.93404(9) 0.34024(2) 0.01375(16) Uani 1 1 d .
K2 K 0.86705(8) 0.60043(8) 0.43692(2) 0.01309(16) Uani 1 1 d .
K3 K 0.43234(9) 0.06763(9) 0.43427(2) 0.01413(16) Uani 1 1 d .
K4 K 0.34664(9) 0.14764(9) 0.23427(2) 0.01651(17) Uani 1 1 d .
C1 C 0.3554(4) 0.6267(4) 0.43788(9) 0.0104(6) Uani 1 1 d .
N1 N 0.3527(3) 0.7119(3) 0.47998(8) 0.0143(5) Uani 1 1 d D
N2 N 0.4840(3) 0.4886(3) 0.43544(8) 0.0128(5) Uani 1 1 d D
N3 N 0.2330(3) 0.7026(3) 0.40726(8) 0.0135(5) Uani 1 1 d D
C2 C 0.5678(4) 0.9765(4) 0.34343(9) 0.0127(6) Uani 1 1 d .
N4 N 0.6175(3) 0.1690(4) 0.35089(8) 0.0153(5) Uani 1 1 d D
N5 N 0.6725(3) 0.8505(3) 0.36820(8) 0.0137(5) Uani 1 1 d D
N6 N 0.4220(3) 0.9476(4) 0.31401(8) 0.0161(5) Uani 1 1 d D
C3 C 0.1615(4) 0.5315(4) 0.28193(9) 0.0135(6) Uani 1 1 d .
N7 N 0.1575(4) 0.6117(4) 0.23921(8) 0.0189(6) Uani 1 1 d D
N8 N 0.0007(4) 0.5451(4) 0.30042(8) 0.0181(6) Uani 1 1 d D
N9 N 0.3254(4) 0.4515(4) 0.29620(9) 0.0194(6) Uani 1 1 d D
C4 C 0.0025(4) 0.1855(4) 0.44123(9) 0.0108(6) Uani 1 1 d .
N10 N -0.1397(3) 0.0532(3) 0.44690(8) 0.0132(5) Uani 1 1 d D
N11 N 0.0180(3) 0.2404(3) 0.39934(8) 0.0135(5) Uani 1 1 d D
N12 N 0.0992(3) 0.2442(3) 0.47815(8) 0.0143(5) Uani 1 1 d D
H1 H 0.241(3) 0.758(4) 0.4841(10) 0.017(2) Uiso 1 1 d D
H2 H 0.397(4) 0.633(4) 0.5009(8) 0.017(2) Uiso 1 1 d D
H3 H 0.478(4) 0.456(4) 0.4079(7) 0.017(2) Uiso 1 1 d D
H4 H 0.261(4) 0.639(4) 0.3846(8) 0.017(2) Uiso 1 1 d D
H5 H 0.567(4) 0.259(4) 0.3341(9) 0.017(2) Uiso 1 1 d D
H6 H 0.729(3) 0.202(4) 0.3613(10) 0.017(2) Uiso 1 1 d D
H7 H 0.624(4) 0.740(3) 0.3633(10) 0.017(2) Uiso 1 1 d D
H8 H 0.401(4) 0.825(3) 0.3140(10) 0.017(2) Uiso 1 1 d D
H9 H 0.270(3) 0.620(4) 0.2280(10) 0.017(2) Uiso 1 1 d D
H10 H 0.085(4) 0.719(3) 0.2340(10) 0.017(2) Uiso 1 1 d D
H11 H 0.012(4) 0.477(4) 0.3263(8) 0.017(2) Uiso 1 1 d D
H12 H 0.300(4) 0.387(4) 0.3213(8) 0.017(2) Uiso 1 1 d D
H13 H -0.118(4) -0.025(4) 0.4693(8) 0.017(2) Uiso 1 1 d D
H14 H -0.185(4) -0.010(4) 0.4227(8) 0.017(2) Uiso 1 1 d D
H15 H 0.104(4) 0.330(4) 0.3980(10) 0.017(2) Uiso 1 1 d D
H16 H 0.180(4) 0.334(4) 0.4711(10) 0.017(2) Uiso 1 1 d D

loop_
_atom_site_aniso_label
_atom_site_aniso_U_11
_atom_site_aniso_U_22
_atom_site_aniso_U_33
_atom_site_aniso_U_23
_atom_site_aniso_U_13
_atom_site_aniso_U_12
K1 0.0096(3) 0.0199(3) 0.0114(3) -0.0013(2) -0.0012(2) 0.0008(2)
K2 0.0101(3) 0.0160(3) 0.0129(3) -0.0009(2) -0.0007(2) 0.0004(2)
K3 0.0117(3) 0.0163(3) 0.0145(3) -0.0002(2) 0.0021(2) -0.0003(2)
K4 0.0109(3) 0.0238(4) 0.0144(3) -0.0004(3) -0.0014(3) -0.0014(3)
C1 0.0072(13) 0.0118(13) 0.0123(14) 0.0008(11) 0.0013(11) -0.0049(11)
N1 0.0140(13) 0.0173(13) 0.0114(12) 0.0010(10) 0.0009(10) 0.0043(10)
N2 0.0120(12) 0.0168(12) 0.0095(12) -0.0008(10) 0.0008(10) 0.0017(10)
N3 0.0122(12) 0.0195(13) 0.0085(12) -0.0003(10) -0.0002(10) 0.0007(10)
C2 0.0094(14) 0.0204(15) 0.0089(14) -0.0022(11) 0.0049(11) 0.0002(11)
N4 0.0133(13) 0.0175(13) 0.0141(13) 0.0025(10) -0.0048(10) -0.0004(10)
N5 0.0123(12) 0.0138(12) 0.0146(12) 0.0009(10) -0.0008(10) -0.0014(10)
N6 0.0136(12) 0.0214(13) 0.0124(12) -0.0011(11) -0.0040(10) -0.0006(11)
C3 0.0163(15) 0.0142(14) 0.0096(14) -0.0047(11) -0.0015(11) -0.0023(11)
N7 0.0180(14) 0.0265(14) 0.0117(13) 0.0013(11) -0.0023(11) -0.0022(11)
N8 0.0142(13) 0.0254(14) 0.0144(13) 0.0015(11) -0.0008(11) 0.0034(11)
N9 0.0151(13) 0.0245(14) 0.0185(14) 0.0033(11) 0.0012(11) 0.0068(11)
C4 0.0074(13) 0.0126(14) 0.0123(14) -0.0016(11) 0.0009(11) 0.0037(11)
N10 0.0107(12) 0.0198(13) 0.0087(12) 0.0005(10) -0.0013(10) -0.0013(10)
N11 0.0129(12) 0.0166(13) 0.0113(12) 0.0006(10) 0.0020(10) -0.0011(10)
N12 0.0139(13) 0.0165(13) 0.0122(12) 0.0004(10) -0.0005(10) -0.0042(10)

loop_
_atom_type_symbol
_atom_type_description
_atom_type_scat_dispersion_real
_atom_type_scat_dispersion_imag
_atom_type_scat_source
C C 0.0033 0.0016 'International Tables Vol C Tables 4.2.6.8 and 6.1.1.4'
H H 0.0000 0.0000 'International Tables Vol C Tables 4.2.6.8 and 6.1.1.4'
N N 0.0061 0.0033 'International Tables Vol C Tables 4.2.6.8 and 6.1.1.4'
K K 0.2009 0.2494 'International Tables Vol C Tables 4.2.6.8 and 6.1.1.4'

loop_
_geom_angle_atom_site_label_1
_geom_angle_atom_site_label_2
_geom_angle_atom_site_label_3
_geom_angle
_geom_angle_site_symmetry_1
_geom_angle_site_symmetry_3
N11 K1 N3 91.14(7) 1_565 .
N11 K1 N6 105.22(7) 1_565 .
N3 K1 N6 79.30(7) . .
N11 K1 N5 81.78(7) 1_565 1_455
N3 K1 N5 93.94(7) . 1_455
N6 K1 N5 170.23(7) . 1_455
N11 K1 N8 160.84(8) 1_565 .
N3 K1 N8 78.78(7) . .
N6 K1 N8 89.02(7) . .
N5 K1 N8 82.70(7) 1_455 .
N11 K1 N7 98.96(7) 1_565 2
N3 K1 N7 169.79(7) . 2
N6 K1 N7 99.26(7) . 2
N5 K1 N7 86.13(7) 1_455 2
N8 K1 N7 91.11(7) . 2
N11 K1 C2 78.55(7) 1_565 1_455
N3 K1 C2 116.37(7) . 1_455
N6 K1 C2 164.06(7) . 1_455
N5 K1 C2 22.77(7) 1_455 1_455
N8 K1 C2 91.27(7) . 1_455
N7 K1 C2 64.80(7) 2 1_455
N11 K1 C3 167.40(7) 1_565 .
N3 K1 C3 77.83(7) . .
N6 K1 C3 67.05(7) . .
N5 K1 C3 104.80(7) 1_455 .
N8 K1 C3 22.11(7) . .
N7 K1 C3 92.26(7) 2 .
C2 K1 C3 111.69(7) 1_455 .
N11 K1 K3 55.33(5) 1_565 1_565
N3 K1 K3 49.16(5) . 1_565
N6 K1 K3 64.61(5) . 1_565
N5 K1 K3 116.09(5) 1_455 1_565
N8 K1 K3 123.67(5) . 1_565
N7 K1 K3 139.27(6) 2 1_565
C2 K1 K3 127.11(5) 1_455 1_565
C3 K1 K3 112.16(5) . 1_565
N11 K1 K4 132.00(5) 1_565 2
N3 K1 K4 113.31(5) . 2
N6 K1 K4 119.08(5) . 2
N5 K1 K4 57.05(5) 1_455 2
N8 K1 K4 42.93(5) . 2
N7 K1 K4 58.41(5) 2 2
C2 K1 K4 53.81(5) 1_455 2
C3 K1 K4 59.35(5) . 2
K3 K1 K4 162.31(2) 1_565 2
N11 K1 K2 85.88(5) 1_565 1_455
N3 K1 K2 46.42(5) . 1_455
N6 K1 K2 125.17(5) . 1_455
N5 K1 K2 47.54(5) 1_455 1_455
N8 K1 K2 75.35(5) . 1_455
N7 K1 K2 132.50(6) 2 1_455
C2 K1 K2 70.14(5) 1_455 1_455
C3 K1 K2 90.75(5) . 1_455
K3 K1 K2 81.196(19) 1_565 1_455
K4 K1 K2 83.372(19) 2 1_455
N11 K1 K4 106.38(5) 1_565 1_565
N3 K1 K4 119.53(5) . 1_565
N6 K1 K4 40.44(5) . 1_565
N5 K1 K4 144.78(5) 1_455 1_565
N8 K1 K4 92.78(5) . 1_565
N7 K1 K4 58.95(6) 2 1_565
C2 K1 K4 123.65(5) 1_455 1_565
C3 K1 K4 74.60(5) . 1_565
K3 K1 K4 95.51(2) 1_565 1_565
K4 K1 K4 96.648(18) 2 1_565
K2 K1 K4 162.62(2) 1_455 1_565
N11 K1 H4 107.6(4) 1_565 .
N3 K1 H4 17.3(4) . .
N6 K1 H4 70.5(6) . .
N5 K1 H4 101.1(6) 1_455 .
N8 K1 H4 64.6(5) . .
N7 K1 H4 153.1(4) 2 .
C2 K1 H4 123.7(6) 1_455 .
C3 K1 H4 60.9(4) . .
K3 K1 H4 59.9(5) 1_565 .
K4 K1 H4 103.9(6) 2 .
K2 K1 H4 55.2(6) 1_455 .
K4 K1 H4 108.4(6) 1_565 .
N11 K1 H8 119.2(5) 1_565 .
N3 K1 H8 70.4(6) . .
N6 K1 H8 17.4(4) . .
N5 K1 H8 153.0(4) 1_455 .
N8 K1 H8 72.9(4) . .
N7 K1 H8 105.4(6) 2 .
C2 K1 H8 161.7(6) 1_455 .
C3 K1 H8 51.4(5) . .
K3 K1 H8 70.7(6) 1_565 .
K4 K1 H8 108.0(5) 2 .
K2 K1 H8 113.1(5) 1_455 .
K4 K1 H8 50.3(5) 1_565 .
H4 K1 H8 58.2(8) . .
N12 K2 N2 97.55(7) 3_666 .
N12 K2 N3 100.38(7) 3_666 1_655
N2 K2 N3 161.09(7) . 1_655
N12 K2 N5 115.18(7) 3_666 .
N2 K2 N5 75.83(7) . .
N3 K2 N5 91.04(7) 1_655 .
N12 K2 N11 132.15(7) 3_666 1_655
N2 K2 N11 98.08(7) . 1_655
N3 K2 N11 74.12(7) 1_655 1_655
N5 K2 N11 112.44(7) . 1_655
N12 K2 C4 108.85(7) 3_666 1_655
N2 K2 C4 92.45(7) . 1_655
N3 K2 C4 87.43(7) 1_655 1_655
N5 K2 C4 135.45(7) . 1_655
N11 K2 C4 25.76(7) 1_655 1_655
N12 K2 N10 61.80(7) 3_666 1_665
N2 K2 N10 104.61(7) . 1_665
N3 K2 N10 78.96(7) 1_655 1_665
N5 K2 N10 58.44(6) . 1_665
N11 K2 N10 151.51(7) 1_655 1_665
C4 K2 N10 161.24(7) 1_655 1_665
N12 K2 N12 86.11(7) 3_666 1_655
N2 K2 N12 105.24(7) . 1_655
N3 K2 N12 82.03(7) 1_655 1_655
N5 K2 N12 158.54(7) . 1_655
N11 K2 N12 46.13(6) 1_655 1_655
C4 K2 N12 24.65(7) 1_655 1_655
N10 K2 N12 138.44(7) 1_665 1_655
N12 K2 C1 87.74(7) 3_666 1_655
N2 K2 C1 167.08(7) . 1_655
N3 K2 C1 21.82(6) 1_655 1_655
N5 K2 C1 112.60(7) . 1_655
N11 K2 C1 69.90(6) 1_655 1_655
C4 K2 C1 74.67(7) 1_655 1_655
N10 K2 C1 88.28(6) 1_665 1_655
N12 K2 C1 63.21(6) 1_655 1_655
N12 K2 K1 116.45(5) 3_666 1_655
N2 K2 K1 120.16(5) . 1_655
N3 K2 K1 45.12(5) 1_655 1_655
N5 K2 K1 45.94(5) . 1_655
N11 K2 K1 93.39(5) 1_655 1_655
C4 K2 K1 117.46(6) 1_655 1_655
N10 K2 K1 60.35(5) 1_665 1_655
N12 K2 K1 123.65(5) 1_655 1_655
C1 K2 K1 66.80(5) 1_655 1_655
N12 K2 K2 46.50(5) 3_666 3_766
N2 K2 K2 105.97(5) . 3_766
N3 K2 K2 90.82(5) 1_655 3_766
N5 K2 K2 161.55(5) . 3_766
N11 K2 K2 85.70(5) 1_655 3_766
C4 K2 K2 62.98(5) 1_655 3_766
N10 K2 K2 104.01(5) 1_665 3_766
N12 K2 K2 39.61(5) 1_655 3_766
C1 K2 K2 69.34(5) 1_655 3_766
K1 K2 K2 133.44(2) 1_655 3_766
N12 K2 K3 75.21(5) 3_666 1_565
N2 K2 K3 62.28(5) . 1_565
N3 K2 K3 116.91(5) 1_655 1_565
N5 K2 K3 44.13(5) . 1_565
N11 K2 K3 150.36(5) 1_655 1_565
C4 K2 K3 154.68(6) 1_655 1_565
N10 K2 K3 42.74(5) 1_665 1_565
N12 K2 K3 155.20(5) 1_655 1_565
C1 K2 K3 130.62(5) 1_655 1_565
K1 K2 K3 79.955(17) 1_655 1_565
K2 K2 K3 119.79(2) 3_766 1_565
N12 K2 H3 114.1(4) 3_666 .
N2 K2 H3 16.7(4) . .
N3 K2 H3 144.6(4) 1_655 .
N5 K2 H3 67.8(5) . .
N11 K2 H3 87.8(5) 1_655 .
C4 K2 H3 88.8(6) 1_655 .
N10 K2 H3 109.8(6) 1_665 .
N12 K2 H3 107.1(6) 1_655 .
C1 K2 H3 156.3(5) 1_655 .
K1 K2 H3 108.1(5) 1_655 .
K2 K2 H3 118.4(5) 3_766 .
K3 K2 H3 67.5(5) 1_565 .
N12 K2 H7 126.2(6) 3_666 .
N2 K2 H7 64.1(5) . .
N3 K2 H7 100.0(6) 1_655 .
N5 K2 H7 16.6(4) . .
N11 K2 H7 101.3(5) 1_655 .
C4 K2 H7 121.4(5) 1_655 .
N10 K2 H7 74.2(4) 1_665 .
N12 K2 H7 146.0(5) 1_655 .
C1 K2 H7 121.7(6) 1_655 .
K1 K2 H7 56.0(5) 1_655 .
K2 K2 H7 168.4(6) 3_766 .
K3 K2 H7 51.1(6) 1_565 .
H3 K2 H7 53.4(7) . .
N1 K3 N2 149.82(7) 1_545 .
N1 K3 N3 46.01(7) 1_545 1_545
N2 K3 N3 154.31(7) . 1_545
N1 K3 N4 135.27(7) 1_545 .
N2 K3 N4 73.60(7) . .
N3 K3 N4 101.30(7) 1_545 .
N1 K3 N10 98.27(7) 1_545 1_655
N2 K3 N10 84.73(7) . 1_655
N3 K3 N10 117.12(7) 1_545 1_655
N4 K3 N10 67.33(7) . 1_655
N1 K3 C2 110.06(7) 1_545 1_545
N2 K3 C2 99.65(7) . 1_545
N3 K3 C2 75.76(7) 1_545 1_545
N4 K3 C2 26.47(7) . 1_545
N10 K3 C2 73.87(7) 1_655 1_545
N1 K3 N12 86.77(7) 1_545 .
N2 K3 N12 72.47(7) . .
N3 K3 N12 95.24(7) 1_545 .
N4 K3 N12 132.39(7) . .
N10 K3 N12 139.44(7) 1_655 .
C2 K3 N12 141.70(7) 1_545 .
N1 K3 C1 26.85(7) 1_545 1_545
N2 K3 C1 175.81(7) . 1_545
N3 K3 C1 25.11(6) 1_545 1_545
N4 K3 C1 110.32(7) . 1_545
N10 K3 C1 98.09(7) 1_655 1_545
C2 K3 C1 84.14(7) 1_545 1_545
N12 K3 C1 103.45(7) . 1_545
N1 K3 N5 92.06(7) 1_545 1_545
N2 K3 N5 114.30(7) . 1_545
N3 K3 N5 71.76(7) 1_545 1_545
N4 K3 N5 43.77(7) . 1_545
N10 K3 N5 58.09(6) 1_655 1_545
C2 K3 N5 24.98(7) 1_545 1_545
N12 K3 N5 162.41(7) . 1_545
C1 K3 N5 69.88(7) 1_545 1_545
N1 K3 C4 87.75(7) 1_545 .
N2 K3 C4 82.21(7) . .
N3 K3 C4 78.38(7) 1_545 .
N4 K3 C4 118.68(7) . .
N10 K3 C4 162.99(7) 1_655 .
C2 K3 C4 119.07(7) 1_545 .
N12 K3 C4 24.48(6) . .
C1 K3 C4 94.42(7) 1_545 .
N5 K3 C4 137.98(7) 1_545 .
N1 K3 N11 105.04(7) 1_545 .
N2 K3 N11 75.50(6) . .
N3 K3 N11 79.97(6) 1_545 .
N4 K3 N11 94.87(6) . .
N10 K3 N11 156.68(7) 1_655 .
C2 K3 N11 97.11(7) 1_545 .
N12 K3 N11 44.64(6) . .
C1 K3 N11 102.38(7) 1_545 .
N5 K3 N11 119.47(6) 1_545 .
C4 K3 N11 23.89(6) . .
N1 K3 N1 96.42(6) 1_545 3_666
N2 K3 N1 58.65(6) . 3_666
N3 K3 N1 142.40(7) 1_545 3_666
N4 K3 N1 110.39(7) . 3_666
N10 K3 N1 61.19(6) 1_655 3_666
C2 K3 N1 130.53(7) 1_545 3_666
N12 K3 N1 78.26(6) . 3_666
C1 K3 N1 120.05(7) 1_545 3_666
N5 K3 N1 119.28(6) 1_545 3_666
C4 K3 N1 102.45(7) . 3_666
N11 K3 N1 115.80(6) . 3_666
N1 K3 H3 166.2(5) 1_545 .
N2 K3 H3 17.1(4) . .
N3 K3 H3 142.2(5) 1_545 .
N4 K3 H3 58.4(5) . .
N10 K3 H3 86.1(6) 1_655 .
C2 K3 H3 83.7(5) 1_545 .
N12 K3 H3 81.6(6) . .
C1 K3 H3 165.5(4) 1_545 .
N5 K3 H3 101.3(5) 1_545 .
C4 K3 H3 84.7(6) . .
N11 K3 H3 71.4(6) . .
N1 K3 H3 74.1(5) 3_666 .
N1 K3 H16 102.0(4) 1_545 .
N2 K3 H16 55.8(4) . .
N3 K3 H16 110.8(4) 1_545 .
N4 K3 H16 120.3(5) . .
N10 K3 H16 128.7(5) 1_655 .
C2 K3 H16 137.5(6) 1_545 .
N12 K3 H16 16.7(4) . .
C1 K3 H16 120.2(4) 1_545 .
N5 K3 H16 162.4(6) 1_545 .
C4 K3 H16 34.4(5) . .
N11 K3 H16 46.8(6) . .
N1 K3 H16 70.0(6) 3_666 .
H3 K3 H16 65.6(7) . .
N8 K4 N6 108.17(8) 2_545 1_545
N8 K4 N9 110.99(8) 2_545 .
N6 K4 N9 79.11(7) 1_545 .
N8 K4 N9 118.92(8) 2_545 2_645
N6 K4 N9 86.65(8) 1_545 2_645
N9 K4 N9 130.08(5) . 2_645
N8 K4 N6 119.78(7) 2_545 2_645
N6 K4 N6 132.04(4) 1_545 2_645
N9 K4 N6 82.76(7) . 2_645
N9 K4 N6 72.12(7) 2_645 2_645
N8 K4 C3 89.91(7) 2_545 .
N6 K4 C3 94.24(7) 1_545 .
N9 K4 C3 23.00(7) . .
N9 K4 C3 149.38(7) 2_645 .
N6 K4 C3 85.05(7) 2_645 .
N8 K4 C2 96.66(7) 2_545 2_645
N6 K4 C2 154.95(7) 1_545 2_645
N9 K4 C2 89.11(7) . 2_645
N9 K4 C2 84.19(7) 2_645 2_645
N6 K4 C2 23.20(6) 2_645 2_645
C3 K4 C2 82.24(7) . 2_645
N8 K4 N5 77.55(7) 2_545 2_645
N6 K4 N5 169.55(7) 1_545 2_645
N9 K4 N5 107.39(7) . 2_645
N9 K4 N5 82.91(7) 2_645 2_645
N6 K4 N5 43.40(6) 2_645 2_645
C3 K4 N5 94.52(7) . 2_645
C2 K4 N5 22.77(6) 2_645 2_645
N8 K4 K1 48.26(6) 2_545 2_545
N6 K4 K1 144.71(6) 1_545 2_545
N9 K4 K1 86.25(5) . 2_545
N9 K4 K1 126.34(6) 2_645 2_545
N6 K4 K1 76.52(5) 2_645 2_545
C3 K4 K1 64.41(5) . 2_545
C2 K4 K1 54.51(5) 2_645 2_545
N5 K4 K1 45.39(4) 2_645 2_545
N8 K4 K4 138.93(6) 2_545 2_655
N6 K4 K4 98.81(6) 1_545 2_655
N9 K4 K4 44.34(6) . 2_655
N9 K4 K4 92.48(5) 2_645 2_655
N6 K4 K4 42.33(5) 2_645 2_655
C3 K4 K4 57.09(5) . 2_655
C2 K4 K4 58.48(5) 2_645 2_655
N5 K4 K4 81.24(4) 2_645 2_655
K1 K4 K4 92.481(18) 2_545 2_655
N8 K4 K4 108.43(6) 2_545 2_645
N6 K4 K4 47.97(5) 1_545 2_645
N9 K4 K4 121.38(6) . 2_645
N9 K4 K4 42.85(5) 2_645 2_645
N6 K4 K4 112.28(5) 2_645 2_645
C3 K4 K4 141.16(6) . 2_645
C2 K4 K4 127.04(5) 2_645 2_645
N5 K4 K4 122.31(5) 2_645 2_645
K1 K4 K4 151.20(2) 2_545 2_645
K4 K4 K4 112.63(3) 2_655 2_645
N8 K4 K1 72.62(6) 2_545 1_545
N6 K4 K1 41.66(5) 1_545 1_545
N9 K4 K1 72.62(6) . 1_545
N9 K4 K1 122.86(6) 2_645 1_545
N6 K4 K1 155.29(5) 2_645 1_545
C3 K4 K1 73.14(5) . 1_545
C2 K4 K1 152.91(5) 2_645 1_545
N5 K4 K1 147.52(4) 2_645 1_545
K1 K4 K1 103.317(18) 2_545 1_545
K4 K4 K1 113.70(2) 2_655 1_545
K4 K4 K1 80.013(19) 2_645 1_545
N3 C1 N2 131.3(3) . .
N3 C1 N1 114.3(2) . .
N2 C1 N1 114.3(2) . .
N3 C1 K3 72.15(15) . 1_565
N2 C1 K3 125.57(18) . 1_565
N1 C1 K3 68.61(14) . 1_565
N3 C1 K2 54.39(14) . 1_455
N2 C1 K2 130.77(17) . 1_455
N1 C1 K2 86.72(15) . 1_455
K3 C1 K2 103.28(8) 1_565 1_455
C1 N1 K3 84.55(15) . 1_565
C1 N1 K3 150.85(18) . 3_666
K3 N1 K3 83.58(6) 1_565 3_666
C1 N1 H1 111(2) . .
K3 N1 H1 88(2) 1_565 .
K3 N1 H1 95(2) 3_666 .
C1 N1 H2 111(2) . .
K3 N1 H2 143(2) 1_565 .
K3 N1 H2 66(2) 3_666 .
H1 N1 H2 114(3) . .
C1 N2 K2 117.87(17) . .
C1 N2 K3 128.97(18) . .
K2 N2 K3 113.04(8) . .
C1 N2 H3 105(2) . .
K2 N2 H3 93(2) . .
K3 N2 H3 75(2) . .
C1 N3 K1 165.81(19) . .
C1 N3 K2 103.79(17) . 1_455
K1 N3 K2 88.47(7) . 1_455
C1 N3 K3 82.74(16) . 1_565
K1 N3 K3 84.63(7) . 1_565
K2 N3 K3 122.58(8) 1_455 1_565
C1 N3 H4 100(2) . .
K1 N3 H4 81(2) . .
K2 N3 H4 113(2) 1_455 .
K3 N3 H4 122(2) 1_565 .
N6 C2 N5 130.4(3) . .
N6 C2 N4 115.3(3) . 1_565
N5 C2 N4 114.2(2) . 1_565
N6 C2 K3 110.62(19) . 1_565
N5 C2 K3 80.18(16) . 1_565
N4 C2 K3 75.53(15) 1_565 1_565
N6 C2 K4 66.58(16) . 2_655
N5 C2 K4 80.14(16) . 2_655
N4 C2 K4 134.66(18) 1_565 2_655
K3 C2 K4 149.12(10) 1_565 2_655
N6 C2 K1 133.74(19) . 1_655
N5 C2 K1 56.68(14) . 1_655
N4 C2 K1 81.24(16) 1_565 1_655
K3 C2 K1 115.41(8) 1_565 1_655
K4 C2 K1 71.68(6) 2_655 1_655
C2 N4 K3 78.00(15) 1_545 .
C2 N4 H5 121(2) 1_545 .
K3 N4 H5 118(2) . .
C2 N4 H6 122(2) 1_545 .
K3 N4 H6 102(2) . .
H5 N4 H6 111(3) . .
C2 N5 K1 100.56(17) . 1_655
C2 N5 K2 169.30(19) . .
K1 N5 K2 86.52(7) 1_655 .
C2 N5 K3 74.85(15) . 1_565
K1 N5 K3 130.58(8) 1_655 1_565
K2 N5 K3 94.45(7) . 1_565
C2 N5 K4 77.09(15) . 2_655
K1 N5 K4 77.56(6) 1_655 2_655
K2 N5 K4 112.54(7) . 2_655
K3 N5 K4 143.29(8) 1_565 2_655
C2 N5 H7 107(2) . .
K1 N5 H7 120(2) 1_655 .
K2 N5 H7 76(2) . .
K3 N5 H7 108(2) 1_565 .
K4 N5 H7 59(2) 2_655 .
C2 N6 K4 126.2(2) . 1_565
C2 N6 K1 121.16(19) . .
K4 N6 K1 97.90(8) 1_565 .
C2 N6 K4 90.22(17) . 2_655
K4 N6 K4 89.70(7) 1_565 2_655
K1 N6 K4 131.01(9) . 2_655
C2 N6 H8 106(2) . .
K4 N6 H8 118(2) 1_565 .
K1 N6 H8 79(2) . .
K4 N6 H8 56(2) 2_655 .
N8 C3 N9 131.2(3) . .
N8 C3 N7 114.2(3) . .
N9 C3 N7 114.6(3) . .
N8 C3 K4 128.78(19) . .
N9 C3 K4 56.32(15) . .
N7 C3 K4 83.96(16) . .
N8 C3 K1 57.72(15) . .
N9 C3 K1 114.46(18) . .
N7 C3 K1 99.57(17) . .
K4 C3 K1 170.58(9) . .
C3 N7 K1 123.86(18) . 2_545
C3 N7 H9 115(2) . .
K1 N7 H9 96(2) 2_545 .
C3 N7 H10 117(2) . .
K1 N7 H10 88(2) 2_545 .
H9 N7 H10 113(3) . .
C3 N8 K4 130.58(19) . 2
C3 N8 K1 100.18(18) . .
K4 N8 K1 88.80(7) 2 .
C3 N8 H11 108(2) . .
K4 N8 H11 119(2) 2 .
K1 N8 H11 96.8(19) . .
C3 N9 K4 100.68(18) . .
C3 N9 K4 113.87(19) . 2_655
K4 N9 K4 92.81(8) . 2_655
C3 N9 H12 104(2) . .
K4 N9 H12 102.2(19) . .
K4 N9 H12 135(2) 2_655 .
N12 C4 N11 129.5(3) . .
N12 C4 N10 115.5(3) . .
N11 C4 N10 115.0(2) . .
N12 C4 K2 83.55(16) . 1_455
N11 C4 K2 74.94(15) . 1_455
N10 C4 K2 113.62(17) . 1_455
N12 C4 K3 72.58(15) . .
N11 C4 K3 81.77(16) . .
N10 C4 K3 123.48(17) . .
K2 C4 K3 122.90(9) 1_455 .
C4 N10 K3 134.10(17) . 1_455
C4 N10 K2 129.03(17) . 1_445
K3 N10 K2 92.48(7) 1_455 1_445
C4 N10 H13 115(2) . .
K3 N10 H13 103(2) 1_455 .
K2 N10 H13 57(2) 1_445 .
C4 N10 H14 116(2) . .
K3 N10 H14 68(2) 1_455 .
K2 N10 H14 55.7(19) 1_445 .
H13 N10 H14 111(3) . .
C4 N11 K1 114.09(18) . 1_545
C4 N11 K2 79.30(16) . 1_455
K1 N11 K2 157.74(9) 1_545 1_455
C4 N11 K3 74.34(15) . .
K1 N11 K3 80.12(6) 1_545 .
K2 N11 K3 121.63(8) 1_455 .
C4 N11 H15 111(2) . .
K1 N11 H15 115(2) 1_545 .
K2 N11 H15 73(2) 1_455 .
K3 N11 H15 70(2) . .
C4 N12 K2 153.83(19) . 3_666
C4 N12 K3 82.94(16) . .
K2 N12 K3 123.00(8) 3_666 .
C4 N12 K2 71.80(15) . 1_455
K2 N12 K2 93.89(7) 3_666 1_455
K3 N12 K2 122.36(8) . 1_455
C4 N12 H16 108(2) . .
K2 N12 H16 87(2) 3_666 .
K3 N12 H16 69(2) . .
K2 N12 H16 71(2) 1_455 .

loop_
_geom_bond_atom_site_label_1
_geom_bond_atom_site_label_2
_geom_bond_distance
_geom_bond_site_symmetry_2
K1 N11 2.798(2) 1_565
K1 N3 2.849(2) .
K1 N6 2.877(3) .
K1 N5 2.894(3) 1_455
K1 N8 2.963(3) .
K1 N7 2.972(3) 2
K1 C2 3.405(3) 1_455
K1 C3 3.450(3) .
K1 K3 3.9297(9) 1_565
K1 K4 3.9698(9) 2
K1 K2 4.0199(9) 1_455
K1 K4 4.2870(10) 1_565
K1 H4 2.84(3) .
K1 H8 2.83(3) .
K2 N12 2.791(3) 3_666
K2 N2 2.833(2) .
K2 N3 2.913(3) 1_655
K2 N5 2.971(2) .
K2 N11 2.983(2) 1_655
K2 C4 3.035(3) 1_655
K2 N10 3.157(2) 1_665
K2 N12 3.175(3) 1_655
K2 C1 3.479(3) 1_655
K2 K1 4.0199(9) 1_655
K2 K2 4.3668(13) 3_766
K2 K3 4.4782(9) 1_565
K2 H3 3.01(3) .
K2 H7 2.88(3) .
K3 N1 2.911(3) 1_545
K3 N2 2.944(2) .
K3 N3 2.986(2) 1_545
K3 N4 3.033(3) .
K3 N10 3.042(3) 1_655
K3 C2 3.064(3) 1_545
K3 N12 3.069(3) .
K3 C1 3.112(3) 1_545
K3 N5 3.128(3) 1_545
K3 C4 3.192(3) .
K3 N11 3.281(2) .
K3 N1 3.292(2) 3_666
K3 H3 2.84(3) .
K3 H16 2.87(3) .
K4 N8 2.705(3) 2_545
K4 N6 2.807(3) 1_545
K4 N9 2.839(3) .
K4 N9 2.917(3) 2_645
K4 N6 3.097(3) 2_645
K4 C3 3.352(3) .
K4 C2 3.375(3) 2_645
K4 N5 3.411(3) 2_645
K4 K1 3.9698(9) 2_545
K4 K4 4.1692(8) 2_655
K4 K4 4.1692(8) 2_645
K4 K1 4.2870(10) 1_545
C1 N3 1.331(3) .
C1 N2 1.332(4) .
C1 N1 1.412(3) .
C1 K3 3.112(3) 1_565
C1 K2 3.479(3) 1_455
N1 K3 2.911(3) 1_565
N1 K3 3.292(2) 3_666
N1 H1 0.876(19) .
N1 H2 0.879(19) .
N2 H3 0.86(2) .
N3 K2 2.913(3) 1_455
N3 K3 2.986(2) 1_565
N3 H4 0.85(2) .
C2 N6 1.330(4) .
C2 N5 1.340(4) .
C2 N4 1.396(4) 1_565
C2 K3 3.064(3) 1_565
C2 K4 3.375(3) 2_655
C2 K1 3.405(3) 1_655
N4 C2 1.396(4) 1_545
N4 H5 0.867(18) .
N4 H6 0.859(18) .
N5 K1 2.894(3) 1_655
N5 K3 3.128(3) 1_565
N5 K4 3.411(3) 2_655
N5 H7 0.848(18) .
N6 K4 2.807(3) 1_565
N6 K4 3.097(3) 2_655
N6 H8 0.864(19) .
C3 N8 1.319(4) .
C3 N9 1.333(4) .
C3 N7 1.411(4) .
N7 K1 2.972(3) 2_545
N7 H9 0.895(19) .
N7 H10 0.912(19) .
N8 K4 2.705(3) 2
N8 H11 0.916(19) .
N9 K4 2.917(3) 2_655
N9 H12 0.915(19) .
C4 N12 1.332(4) .
C4 N11 1.342(4) .
C4 N10 1.387(4) .
C4 K2 3.035(3) 1_455
N10 K3 3.042(3) 1_455
N10 K2 3.157(2) 1_445
N10 H13 0.874(19) .
N10 H14 0.895(19) .
N11 K1 2.798(2) 1_545
N11 K2 2.983(2) 1_455
N11 H15 0.878(19) .
N12 K2 2.791(3) 3_666
N12 K2 3.175(3) 1_455
N12 H16 0.886(19) .
